data_4102241
loop_
_publ_author_name
'Matthew A. Boone'
'Rongbiao Tong'
'Frank E. McDonald'
'Sheri Lense'
'Rui Cao'
'Kenneth I. Hardcastle'

_publ_section_title
;
 Biomimetic Syntheses from Squalene-Like Precursors: Synthesis of
 ent-Abudinol B and Reassessment of the Structure of Muzitone
;
_journal_name_full 'Journal of the American Chemical Society'
_journal_page_first 5300
_journal_page_last 5308
_journal_paper_doi 10.1021/ja1006806
_journal_volume 132
_journal_year 2010
_chemical_absolute_configuration ad
_chemical_formula_moiety 'C30 H50 O4'
_chemical_formula_sum 'C30 H50 O4'
_chemical_formula_weight 474.70
_chemical_name_systematic
; 
 ? 
;
_space_group_IT_number 19
_symmetry_cell_setting orthorhombic
_symmetry_space_group_name_Hall 'P 2ac 2ab'
_symmetry_space_group_name_H-M 'P 21 21 21'
_atom_sites_solution_hydrogens geom
_atom_sites_solution_primary direct
_atom_sites_solution_secondary difmap
_audit_creation_method SHELXL-97
_cell_angle_alpha 90.00
_cell_angle_beta 90.00
_cell_angle_gamma 90.00
_cell_formula_units_Z 8
_cell_length_a 12.194(3)
_cell_length_b 17.305(4)
_cell_length_c 25.660(6)
_cell_measurement_reflns_used 234
_cell_measurement_temperature 173(2)
_cell_measurement_theta_max 23.10
_cell_measurement_theta_min 4.43
_cell_volume 5415(2)
_computing_cell_refinement 'Bruker SMART'
_computing_data_collection 'Bruker SMART'
_computing_data_reduction 'Bruker SAINT'
_computing_molecular_graphics 'Bruker SHELXTL'
_computing_publication_material 'Bruker SHELXTL'
_computing_structure_refinement 'SHELXL-97 (Sheldrick, 2008)'
_computing_structure_solution 'SHELXS-97 (Sheldrick, 2008)'
_diffrn_ambient_temperature 173(2)
_diffrn_measured_fraction_theta_full 0.928
_diffrn_measured_fraction_theta_max 0.928
_diffrn_measurement_device_type 'CCD area detector'
_diffrn_measurement_method 'phi and omega scans'
_diffrn_radiation_monochromator graphite
_diffrn_radiation_source 'fine-focus sealed tube'
_diffrn_radiation_type CuK\a
_diffrn_radiation_wavelength 1.54178
_diffrn_reflns_av_R_equivalents 0.1354
_diffrn_reflns_av_sigmaI/netI 0.2130
_diffrn_reflns_limit_h_max 11
_diffrn_reflns_limit_h_min -14
_diffrn_reflns_limit_k_max 19
_diffrn_reflns_limit_k_min -15
_diffrn_reflns_limit_l_max 26
_diffrn_reflns_limit_l_min -28
_diffrn_reflns_number 18408
_diffrn_reflns_theta_full 66.46
_diffrn_reflns_theta_max 66.46
_diffrn_reflns_theta_min 3.08
_exptl_absorpt_coefficient_mu 0.583
_exptl_absorpt_correction_T_max 0.9714
_exptl_absorpt_correction_T_min 0.8089
_exptl_absorpt_correction_type multi-scan
_exptl_absorpt_process_details sadabs
_exptl_crystal_colour colourless
_exptl_crystal_density_diffrn 1.165
_exptl_crystal_density_method 'not measured'
_exptl_crystal_description rod
_exptl_crystal_F_000 2096
_exptl_crystal_size_max 0.38
_exptl_crystal_size_mid 0.06
_exptl_crystal_size_min 0.05
_refine_diff_density_max 0.248
_refine_diff_density_min -0.287
_refine_diff_density_rms 0.059
_refine_ls_abs_structure_details 'Flack H D (1983), Acta Cryst. A39, 876-881'
_refine_ls_abs_structure_Flack 0.2(4)
_refine_ls_extinction_coef 0.000152(11)
_refine_ls_extinction_expression Fc^*^=kFc[1+0.001xFc^2^\l^3^/sin(2\q)]^-1/4^
_refine_ls_extinction_method SHELXL
_refine_ls_goodness_of_fit_ref 1.003
_refine_ls_hydrogen_treatment constr
_refine_ls_matrix_type full
_refine_ls_number_parameters 614
_refine_ls_number_reflns 8555
_refine_ls_number_restraints 0
_refine_ls_restrained_S_all 1.003
_refine_ls_R_factor_all 0.2062
_refine_ls_R_factor_gt 0.0803
_refine_ls_shift/su_max 0.000
_refine_ls_shift/su_mean 0.000
_refine_ls_structure_factor_coef Fsqd
_refine_ls_weighting_details 'calc w=1/[\s^2^(Fo^2^)+(0.0100P)^2^+0.0000P] where P=(Fo^2^+2Fc^2^)/3'
_refine_ls_weighting_scheme calc
_refine_ls_wR_factor_gt 0.0952
_refine_ls_wR_factor_ref 0.1295
_reflns_number_gt 3334
_reflns_number_total 8555
_reflns_threshold_expression >2sigma(I)
_cod_data_source_file ja1006806_si_005.cif
_cod_data_source_block b103_7_65s
_cod_depositor_comments
;
The following automatic conversions were performed:

'_chemical_absolute_configuration' value 'AD' changed to 'ad'
according to the built-in table from CIF Core dictionary named
'cif_core.dic' version 2.4.1 from 2010-06-29.

Automatic conversion script
Id: cif_fix_values 1715 2011-07-08 13:25:40Z adriana 
;
_cod_database_code 4102241

loop_
_symmetry_equiv_pos_as_xyz
'x, y, z'
'-x+1/2, -y, z+1/2'
'-x, y+1/2, -z+1/2'
'x+1/2, -y+1/2, -z'

loop_
_atom_site_label
_atom_site_type_symbol
_atom_site_fract_x
_atom_site_fract_y
_atom_site_fract_z
_atom_site_U_iso_or_equiv
_atom_site_adp_type
_atom_site_occupancy
_atom_site_symmetry_multiplicity
_atom_site_calc_flag
_atom_site_refinement_flags
C1 C 0.2467(7) 0.2965(5) 0.3296(3) 0.047(2) Uani 1 1 d .
C2 C 0.1572(6) 0.3017(5) 0.3729(3) 0.044(2) Uani 1 1 d .
H2A H 0.1220 0.2497 0.3758 0.053 Uiso 1 1 calc R
C3 C 0.2049(7) 0.3211(4) 0.4258(3) 0.047(2) Uani 1 1 d .
H3A H 0.2741 0.2919 0.4301 0.056 Uiso 1 1 calc R
H3B H 0.1533 0.3029 0.4529 0.056 Uiso 1 1 calc R
C4 C 0.2289(6) 0.4080(5) 0.4353(3) 0.045(2) Uani 1 1 d .
H4A H 0.1614 0.4372 0.4269 0.054 Uiso 1 1 calc R
H4B H 0.2428 0.4149 0.4731 0.054 Uiso 1 1 calc R
C5 C 0.3233(6) 0.4457(5) 0.4060(3) 0.037(2) Uani 1 1 d .
C6 C 0.3033(6) 0.5354(4) 0.4128(3) 0.044(2) Uani 1 1 d .
H6A H 0.2422 0.5507 0.3896 0.052 Uiso 1 1 calc R
H6B H 0.2791 0.5448 0.4491 0.052 Uiso 1 1 calc R
C7 C 0.4012(6) 0.5884(5) 0.4014(3) 0.047(2) Uani 1 1 d .
C8 C 0.4376(6) 0.6336(5) 0.4495(3) 0.056(3) Uani 1 1 d .
H8A H 0.4659 0.5972 0.4760 0.067 Uiso 1 1 calc R
H8B H 0.3736 0.6608 0.4646 0.067 Uiso 1 1 calc R
C9 C 0.5279(6) 0.6934(5) 0.4361(3) 0.050(2) Uani 1 1 d .
H9A H 0.4947 0.7397 0.4200 0.060 Uiso 1 1 calc R
H9B H 0.5666 0.7095 0.4683 0.060 Uiso 1 1 calc R
C10 C 0.6083(6) 0.6559(5) 0.3984(3) 0.039(2) Uani 1 1 d .
H10A H 0.6205 0.6031 0.4132 0.047 Uiso 1 1 calc R
C11 C 0.7238(6) 0.6925(5) 0.3975(3) 0.040(2) Uani 1 1 d .
C12 C 0.7667(6) 0.6872(5) 0.4545(3) 0.043(2) Uani 1 1 d .
H12A H 0.7294 0.7276 0.4752 0.052 Uiso 1 1 calc R
H12B H 0.7441 0.6365 0.4689 0.052 Uiso 1 1 calc R
C13 C 0.8913(6) 0.6958(5) 0.4628(3) 0.045(2) Uani 1 1 d .
H13A H 0.9048 0.7001 0.5008 0.054 Uiso 1 1 calc R
H13B H 0.9145 0.7453 0.4469 0.054 Uiso 1 1 calc R
C14 C 0.9661(7) 0.6313(5) 0.4413(3) 0.043(2) Uani 1 1 d .
H14A H 1.0379 0.6341 0.4600 0.052 Uiso 1 1 calc R
C15 C 0.9883(7) 0.6400(5) 0.3827(3) 0.044(2) Uani 1 1 d .
C16 C 0.7957(6) 0.6427(5) 0.3619(3) 0.037(2) Uani 1 1 d .
H16A H 0.8056 0.5909 0.3786 0.044 Uiso 1 1 calc R
C17 C 0.7454(6) 0.6312(5) 0.3082(3) 0.043(2) Uani 1 1 d .
H17A H 0.7942 0.5976 0.2872 0.052 Uiso 1 1 calc R
H17B H 0.7406 0.6819 0.2904 0.052 Uiso 1 1 calc R
C18 C 0.6303(6) 0.5948(4) 0.3105(3) 0.038(2) Uani 1 1 d .
H18A H 0.6364 0.5413 0.3240 0.046 Uiso 1 1 calc R
H18B H 0.5998 0.5919 0.2748 0.046 Uiso 1 1 calc R
C19 C 0.5505(6) 0.6409(5) 0.3455(3) 0.037(2) Uani 1 1 d .
C20 C 0.4468(6) 0.5943(5) 0.3557(3) 0.044(2) Uani 1 1 d .
C21 C 0.3945(7) 0.5534(4) 0.3090(3) 0.045(2) Uani 1 1 d .
H21A H 0.4320 0.5704 0.2767 0.054 Uiso 1 1 calc R
H21B H 0.3167 0.5691 0.3064 0.054 Uiso 1 1 calc R
C22 C 0.4005(6) 0.4648(4) 0.3126(3) 0.041(2) Uani 1 1 d .
H22A H 0.3913 0.4436 0.2770 0.049 Uiso 1 1 calc R
H22B H 0.4751 0.4506 0.3245 0.049 Uiso 1 1 calc R
C23 C 0.3184(6) 0.4255(5) 0.3480(3) 0.041(2) Uani 1 1 d .
H23A H 0.2428 0.4362 0.3348 0.050 Uiso 1 1 calc R
C24 C 0.2031(6) 0.3194(4) 0.2751(3) 0.048(2) Uani 1 1 d .
H24A H 0.2629 0.3163 0.2496 0.073 Uiso 1 1 calc R
H24B H 0.1746 0.3723 0.2762 0.073 Uiso 1 1 calc R
H24C H 0.1442 0.2839 0.2649 0.073 Uiso 1 1 calc R
C25 C 0.2927(6) 0.2150(4) 0.3289(3) 0.049(2) Uani 1 1 d .
H25A H 0.3485 0.2109 0.3015 0.074 Uiso 1 1 calc R
H25B H 0.2334 0.1782 0.3218 0.074 Uiso 1 1 calc R
H25C H 0.3259 0.2033 0.3627 0.074 Uiso 1 1 calc R
C26 C 0.4349(6) 0.4212(5) 0.4308(3) 0.052(3) Uani 1 1 d .
H26A H 0.4464 0.3657 0.4255 0.078 Uiso 1 1 calc R
H26B H 0.4338 0.4325 0.4682 0.078 Uiso 1 1 calc R
H26C H 0.4947 0.4501 0.4142 0.078 Uiso 1 1 calc R
C27 C 0.7275(6) 0.7787(4) 0.3809(3) 0.048(2) Uani 1 1 d .
H27A H 0.7004 0.7837 0.3451 0.073 Uiso 1 1 calc R
H27B H 0.8032 0.7975 0.3828 0.073 Uiso 1 1 calc R
H27C H 0.6811 0.8092 0.4043 0.073 Uiso 1 1 calc R
C28 C 1.0871(6) 0.6962(4) 0.3763(3) 0.047(2) Uani 1 1 d .
H28A H 1.0698 0.7457 0.3929 0.070 Uiso 1 1 calc R
H28B H 1.1013 0.7046 0.3391 0.070 Uiso 1 1 calc R
H28C H 1.1522 0.6737 0.3927 0.070 Uiso 1 1 calc R
C29 C 1.0166(6) 0.5625(4) 0.3572(3) 0.044(2) Uani 1 1 d .
H29A H 0.9556 0.5264 0.3621 0.067 Uiso 1 1 calc R
H29B H 1.0829 0.5413 0.3733 0.067 Uiso 1 1 calc R
H29C H 1.0294 0.5703 0.3199 0.067 Uiso 1 1 calc R
C30 C 0.5164(6) 0.7158(4) 0.3150(3) 0.049(2) Uani 1 1 d .
H30A H 0.4820 0.7013 0.2819 0.074 Uiso 1 1 calc R
H30B H 0.5817 0.7472 0.3081 0.074 Uiso 1 1 calc R
H30C H 0.4644 0.7457 0.3360 0.074 Uiso 1 1 calc R
C1B C -0.2548(7) 0.3218(5) 0.3804(4) 0.052(3) Uani 1 1 d .
C2B C -0.3406(7) 0.3098(5) 0.3354(3) 0.051(3) Uani 1 1 d .
H2BA H -0.3769 0.3608 0.3293 0.061 Uiso 1 1 calc R
C3B C -0.2867(6) 0.2859(5) 0.2838(3) 0.048(2) Uani 1 1 d .
H3B1 H -0.2201 0.3178 0.2790 0.057 Uiso 1 1 calc R
H3B2 H -0.3378 0.2991 0.2552 0.057 Uiso 1 1 calc R
C4B C -0.2538(6) 0.2004(5) 0.2775(3) 0.047(2) Uani 1 1 d .
H4B1 H -0.2364 0.1916 0.2403 0.057 Uiso 1 1 calc R
H4B2 H -0.3188 0.1685 0.2859 0.057 Uiso 1 1 calc R
C5B C -0.1562(7) 0.1698(5) 0.3103(3) 0.040(2) Uani 1 1 d .
C6B C -0.1529(6) 0.0801(4) 0.3021(3) 0.046(2) Uani 1 1 d .
H6BA H -0.2186 0.0576 0.3190 0.055 Uiso 1 1 calc R
H6BB H -0.1589 0.0697 0.2643 0.055 Uiso 1 1 calc R
C7B C -0.0528(6) 0.0377(5) 0.3226(3) 0.039(2) Uani 1 1 d .
C8B C 0.0200(6) 0.0013(5) 0.2803(3) 0.048(2) Uani 1 1 d .
H8BA H -0.0262 -0.0304 0.2569 0.057 Uiso 1 1 calc R
H8BB H 0.0534 0.0430 0.2591 0.057 Uiso 1 1 calc R
C9B C 0.1115(6) -0.0494(5) 0.3030(3) 0.043(2) Uani 1 1 d .
H9BA H 0.0813 -0.1006 0.3124 0.052 Uiso 1 1 calc R
H9BB H 0.1694 -0.0572 0.2765 0.052 Uiso 1 1 calc R
C10B C 0.1605(6) -0.0113(4) 0.3510(3) 0.034(2) Uani 1 1 d .
H10B H 0.1740 0.0433 0.3401 0.040 Uiso 1 1 calc R
C11B C 0.2761(6) -0.0416(5) 0.3683(3) 0.039(2) Uani 1 1 d .
C12B C 0.3549(6) -0.0308(5) 0.3227(3) 0.041(2) Uani 1 1 d .
H12C H 0.3416 0.0211 0.3078 0.050 Uiso 1 1 calc R
H12D H 0.3352 -0.0690 0.2955 0.050 Uiso 1 1 calc R
C13B C 0.4785(6) -0.0383(5) 0.3331(3) 0.051(3) Uani 1 1 d .
H13C H 0.4913 -0.0872 0.3522 0.062 Uiso 1 1 calc R
H13D H 0.5166 -0.0425 0.2991 0.062 Uiso 1 1 calc R
C14B C 0.5312(7) 0.0272(5) 0.3638(3) 0.048(2) Uani 1 1 d .
H14B H 0.6119 0.0266 0.3569 0.058 Uiso 1 1 calc R
C15B C 0.5128(7) 0.0197(5) 0.4236(3) 0.050(3) Uani 1 1 d .
C16B C 0.3141(6) 0.0094(5) 0.4136(3) 0.039(2) Uani 1 1 d .
H16B H 0.3281 0.0627 0.4001 0.046 Uiso 1 1 calc R
C17B C 0.2316(5) 0.0142(4) 0.4579(3) 0.037(2) Uani 1 1 d .
H17C H 0.2602 0.0488 0.4854 0.044 Uiso 1 1 calc R
H17D H 0.2214 -0.0378 0.4733 0.044 Uiso 1 1 calc R
C18B C 0.1212(6) 0.0447(5) 0.4385(3) 0.042(2) Uani 1 1 d .
H18C H 0.1310 0.0983 0.4258 0.050 Uiso 1 1 calc R
H18D H 0.0691 0.0462 0.4681 0.050 Uiso 1 1 calc R
C19B C 0.0717(6) -0.0048(5) 0.3944(3) 0.036(2) Uani 1 1 d .
C20B C -0.0305(6) 0.0344(5) 0.3716(3) 0.037(2) Uani 1 1 d .
C21B C -0.1091(6) 0.0694(5) 0.4107(3) 0.049(3) Uani 1 1 d .
H21C H -0.0906 0.0508 0.4461 0.059 Uiso 1 1 calc R
H21D H -0.1848 0.0526 0.4026 0.059 Uiso 1 1 calc R
C22B C -0.1033(6) 0.1586(5) 0.4095(3) 0.042(2) Uani 1 1 d .
H22C H -0.1260 0.1789 0.4439 0.050 Uiso 1 1 calc R
H22D H -0.0263 0.1745 0.4036 0.050 Uiso 1 1 calc R
C23B C -0.1756(6) 0.1948(5) 0.3674(3) 0.041(2) Uani 1 1 d .
H23B H -0.2540 0.1844 0.3764 0.049 Uiso 1 1 calc R
C24B C -0.3014(7) 0.3090(5) 0.4335(3) 0.061(3) Uani 1 1 d .
H24D H -0.2438 0.3166 0.4597 0.091 Uiso 1 1 calc R
H24E H -0.3298 0.2562 0.4360 0.091 Uiso 1 1 calc R
H24F H -0.3610 0.3458 0.4397 0.091 Uiso 1 1 calc R
C25B C -0.2116(6) 0.4057(4) 0.3747(3) 0.062(3) Uani 1 1 d .
H25D H -0.1566 0.4158 0.4017 0.093 Uiso 1 1 calc R
H25E H -0.2727 0.4420 0.3786 0.093 Uiso 1 1 calc R
H25F H -0.1783 0.4122 0.3403 0.093 Uiso 1 1 calc R
C26B C -0.0460(6) 0.2050(5) 0.2884(3) 0.046(2) Uani 1 1 d .
H26D H -0.0462 0.2612 0.2935 0.069 Uiso 1 1 calc R
H26E H -0.0399 0.1934 0.2511 0.069 Uiso 1 1 calc R
H26F H 0.0164 0.1824 0.3070 0.069 Uiso 1 1 calc R
C27B C 0.2774(6) -0.1293(4) 0.3830(3) 0.045(2) Uani 1 1 d .
H27D H 0.3516 -0.1443 0.3937 0.068 Uiso 1 1 calc R
H27E H 0.2551 -0.1601 0.3527 0.068 Uiso 1 1 calc R
H27F H 0.2263 -0.1385 0.4118 0.068 Uiso 1 1 calc R
C28B C 0.6039(6) -0.0325(4) 0.4451(3) 0.051(2) Uani 1 1 d .
H28D H 0.5952 -0.0378 0.4829 0.076 Uiso 1 1 calc R
H28E H 0.6755 -0.0094 0.4374 0.076 Uiso 1 1 calc R
H28F H 0.5993 -0.0835 0.4287 0.076 Uiso 1 1 calc R
C29B C 0.5159(6) 0.0984(5) 0.4514(3) 0.053(3) Uani 1 1 d .
H29D H 0.5051 0.0908 0.4889 0.079 Uiso 1 1 calc R
H29E H 0.4575 0.1315 0.4376 0.079 Uiso 1 1 calc R
H29F H 0.5872 0.1230 0.4453 0.079 Uiso 1 1 calc R
C30B C 0.0314(5) -0.0834(4) 0.4174(3) 0.047(2) Uani 1 1 d .
H30D H 0.0940 -0.1117 0.4319 0.070 Uiso 1 1 calc R
H30E H -0.0026 -0.1142 0.3897 0.070 Uiso 1 1 calc R
H30F H -0.0224 -0.0736 0.4450 0.070 Uiso 1 1 calc R
O1 O 0.3409(4) 0.3436(3) 0.3427(2) 0.0389(14) Uani 1 1 d .
O2 O 0.9008(4) 0.6774(3) 0.35538(19) 0.0391(15) Uani 1 1 d .
O3 O 0.0725(4) 0.3564(3) 0.3595(2) 0.0519(17) Uani 1 1 d .
H3C H 0.0108 0.3353 0.3627 0.078 Uiso 1 1 calc R
O4 O 0.9178(4) 0.5569(3) 0.45190(19) 0.0486(16) Uani 1 1 d .
H4E H 0.9188 0.5486 0.4841 0.073 Uiso 1 1 calc R
O1B O -0.1570(4) 0.2772(3) 0.3708(2) 0.0427(15) Uani 1 1 d .
O2B O 0.4142(4) -0.0202(3) 0.43639(18) 0.0377(14) Uani 1 1 d .
O3B O -0.4246(4) 0.2565(3) 0.3496(2) 0.0559(18) Uani 1 1 d .
H3BB H -0.4859 0.2786 0.3480 0.084 Uiso 1 1 calc R
O4B O 0.4865(4) 0.0973(3) 0.3426(2) 0.0525(17) Uani 1 1 d .
H4BB H 0.5281 0.1345 0.3498 0.079 Uiso 1 1 calc R

loop_
_atom_site_aniso_label
_atom_site_aniso_U_11
_atom_site_aniso_U_22
_atom_site_aniso_U_33
_atom_site_aniso_U_23
_atom_site_aniso_U_13
_atom_site_aniso_U_12
C1 0.041(6) 0.052(6) 0.046(5) -0.010(5) 0.005(5) 0.004(5)
C2 0.026(5) 0.060(6) 0.046(5) 0.000(5) -0.001(4) -0.006(5)
C3 0.044(6) 0.056(7) 0.040(5) 0.005(5) 0.005(4) 0.002(5)
C4 0.032(5) 0.067(6) 0.037(5) 0.001(5) 0.003(4) -0.003(5)
C5 0.032(5) 0.049(6) 0.030(4) -0.007(4) 0.004(4) -0.004(4)
C6 0.031(5) 0.055(6) 0.044(5) -0.013(5) 0.000(4) -0.008(5)
C7 0.031(5) 0.061(7) 0.049(5) -0.014(5) -0.006(5) -0.007(5)
C8 0.035(6) 0.084(8) 0.049(5) -0.027(6) 0.005(4) -0.001(5)
C9 0.033(6) 0.059(7) 0.056(6) -0.021(5) -0.001(4) 0.000(5)
C10 0.030(5) 0.046(6) 0.042(5) -0.003(4) 0.009(4) 0.001(4)
C11 0.025(5) 0.064(7) 0.031(4) -0.005(5) -0.002(4) 0.002(5)
C12 0.030(5) 0.055(6) 0.045(5) -0.010(5) 0.001(4) 0.002(4)
C13 0.047(6) 0.048(6) 0.041(5) -0.004(4) 0.004(4) -0.005(5)
C14 0.043(6) 0.052(6) 0.036(5) -0.001(5) -0.009(4) 0.007(5)
C15 0.026(5) 0.049(6) 0.057(6) 0.001(5) -0.005(5) -0.002(4)
C16 0.038(5) 0.036(5) 0.036(5) -0.001(4) -0.001(4) 0.001(4)
C17 0.033(5) 0.052(6) 0.044(5) 0.001(5) -0.006(4) 0.007(5)
C18 0.037(6) 0.046(6) 0.033(4) 0.002(4) 0.001(4) 0.003(4)
C19 0.018(4) 0.049(6) 0.045(5) -0.003(4) -0.002(4) 0.005(4)
C20 0.035(5) 0.051(6) 0.045(5) -0.007(5) -0.007(4) 0.003(5)
C21 0.041(6) 0.053(6) 0.042(5) 0.004(5) -0.001(4) -0.006(5)
C22 0.029(5) 0.061(6) 0.032(4) -0.007(4) -0.010(4) -0.001(5)
C23 0.028(5) 0.055(6) 0.041(5) -0.001(5) -0.007(4) -0.010(4)
C24 0.044(6) 0.048(6) 0.053(6) 0.003(5) -0.012(5) -0.012(5)
C25 0.048(6) 0.044(6) 0.056(6) -0.007(5) -0.002(5) 0.005(5)
C26 0.031(5) 0.077(7) 0.049(5) 0.004(5) -0.004(4) 0.012(5)
C27 0.040(6) 0.042(6) 0.064(6) -0.006(5) -0.004(5) -0.008(4)
C28 0.038(6) 0.046(6) 0.056(5) -0.006(5) -0.002(5) -0.009(5)
C29 0.039(5) 0.039(6) 0.055(5) -0.001(5) 0.003(5) -0.001(4)
C30 0.048(6) 0.038(6) 0.062(6) 0.000(5) -0.006(5) -0.002(5)
C1B 0.032(6) 0.057(7) 0.067(6) 0.006(5) -0.015(5) 0.004(5)
C2B 0.035(6) 0.040(6) 0.077(7) -0.012(5) -0.018(5) 0.000(5)
C3B 0.028(5) 0.065(7) 0.050(5) 0.009(5) -0.015(4) -0.009(5)
C4B 0.036(6) 0.055(7) 0.051(5) 0.005(5) -0.001(4) 0.001(5)
C5B 0.028(5) 0.057(6) 0.035(5) -0.002(4) -0.009(4) -0.002(4)
C6B 0.036(6) 0.065(7) 0.036(5) -0.001(5) -0.001(4) -0.007(5)
C7B 0.030(5) 0.042(6) 0.045(5) -0.002(4) 0.004(4) -0.003(4)
C8B 0.032(5) 0.073(7) 0.038(5) -0.009(5) -0.002(4) 0.005(5)
C9B 0.037(5) 0.048(6) 0.044(5) -0.002(4) 0.005(4) 0.002(4)
C10B 0.025(5) 0.043(5) 0.033(4) 0.000(4) 0.001(4) -0.003(4)
C11B 0.033(5) 0.052(6) 0.031(4) 0.000(4) 0.001(4) 0.001(4)
C12B 0.039(5) 0.048(6) 0.037(5) -0.007(4) 0.010(4) -0.001(5)
C13B 0.051(6) 0.057(7) 0.046(5) -0.011(5) 0.018(5) 0.007(5)
C14B 0.040(6) 0.063(7) 0.041(5) 0.002(5) 0.002(4) -0.003(5)
C15B 0.033(6) 0.067(7) 0.049(6) 0.002(5) -0.005(4) 0.010(5)
C16B 0.034(5) 0.052(6) 0.029(4) -0.008(4) 0.002(4) -0.009(5)
C17B 0.030(5) 0.044(6) 0.037(4) -0.005(4) -0.005(4) 0.006(4)
C18B 0.029(5) 0.060(6) 0.036(4) 0.001(5) 0.000(4) -0.001(4)
C19B 0.033(5) 0.037(5) 0.037(4) 0.004(4) 0.001(4) 0.005(4)
C20B 0.030(5) 0.033(5) 0.047(5) 0.000(4) 0.007(4) 0.000(4)
C21B 0.025(5) 0.082(8) 0.040(5) 0.012(5) 0.000(4) 0.006(5)
C22B 0.035(5) 0.061(6) 0.031(4) -0.001(4) -0.005(4) 0.006(5)
C23B 0.018(5) 0.048(6) 0.057(6) 0.007(5) 0.001(4) 0.003(4)
C24B 0.064(7) 0.070(7) 0.048(6) -0.007(5) -0.011(5) 0.007(6)
C25B 0.058(7) 0.041(6) 0.087(7) -0.017(6) -0.021(6) -0.001(5)
C26B 0.034(6) 0.064(7) 0.040(5) -0.003(5) -0.002(4) -0.008(5)
C27B 0.037(6) 0.055(6) 0.044(5) 0.002(5) 0.004(4) -0.004(5)
C28B 0.022(5) 0.065(7) 0.064(6) 0.010(5) 0.004(5) 0.006(5)
C29B 0.046(6) 0.048(6) 0.064(6) -0.008(5) -0.004(5) -0.011(5)
C30B 0.024(5) 0.068(7) 0.048(5) 0.019(5) 0.009(4) 0.011(5)
O1 0.030(3) 0.042(4) 0.045(3) -0.004(3) -0.002(3) 0.002(3)
O2 0.024(3) 0.050(4) 0.043(3) 0.008(3) -0.002(3) 0.002(3)
O3 0.029(4) 0.064(4) 0.063(4) -0.011(4) 0.004(3) 0.006(3)
O4 0.041(4) 0.061(4) 0.043(3) 0.010(3) -0.011(3) -0.009(3)
O1B 0.035(4) 0.044(4) 0.049(4) -0.007(3) -0.005(3) 0.002(3)
O2B 0.023(3) 0.043(4) 0.047(3) 0.003(3) 0.004(3) -0.003(3)
O3B 0.029(4) 0.055(4) 0.084(5) 0.001(4) -0.002(3) -0.003(3)
O4B 0.047(4) 0.054(4) 0.057(4) 0.009(3) -0.008(3) -0.007(3)

loop_
_atom_type_symbol
_atom_type_description
_atom_type_scat_dispersion_real
_atom_type_scat_dispersion_imag
_atom_type_scat_source
C C 0.0181 0.0091 'International Tables Vol C Tables 4.2.6.8 and 6.1.1.4'
H H 0.0000 0.0000 'International Tables Vol C Tables 4.2.6.8 and 6.1.1.4'
O O 0.0492 0.0322 'International Tables Vol C Tables 4.2.6.8 and 6.1.1.4'

loop_
_geom_angle_atom_site_label_1
_geom_angle_atom_site_label_2
_geom_angle_atom_site_label_3
_geom_angle
O1 C1 C25 103.5(7)
O1 C1 C24 109.8(7)
C25 C1 C24 110.6(7)
O1 C1 C2 110.9(7)
C25 C1 C2 108.7(7)
C24 C1 C2 112.9(7)
O3 C2 C3 110.2(7)
O3 C2 C1 111.6(7)
C3 C2 C1 112.5(7)
O3 C2 H2A 107.4
C3 C2 H2A 107.4
C1 C2 H2A 107.4
C2 C3 C4 115.3(7)
C2 C3 H3A 108.4
C4 C3 H3A 108.4
C2 C3 H3B 108.4
C4 C3 H3B 108.4
H3A C3 H3B 107.5
C5 C4 C3 118.6(7)
C5 C4 H4A 107.7
C3 C4 H4A 107.7
C5 C4 H4B 107.7
C3 C4 H4B 107.7
H4A C4 H4B 107.1
C4 C5 C23 110.7(7)
C4 C5 C26 110.0(7)
C23 C5 C26 111.6(7)
C4 C5 C6 104.4(6)
C23 C5 C6 109.0(7)
C26 C5 C6 110.8(7)
C7 C6 C5 116.5(6)
C7 C6 H6A 108.2
C5 C6 H6A 108.2
C7 C6 H6B 108.2
C5 C6 H6B 108.2
H6A C6 H6B 107.3
C20 C7 C8 124.4(8)
C20 C7 C6 123.3(8)
C8 C7 C6 112.3(7)
C7 C8 C9 111.7(7)
C7 C8 H8A 109.3
C9 C8 H8A 109.3
C7 C8 H8B 109.3
C9 C8 H8B 109.3
H8A C8 H8B 107.9
C10 C9 C8 108.3(7)
C10 C9 H9A 110.0
C8 C9 H9A 110.0
C10 C9 H9B 110.0
C8 C9 H9B 110.0
H9A C9 H9B 108.4
C9 C10 C11 115.0(7)
C9 C10 C19 109.6(7)
C11 C10 C19 118.0(6)
C9 C10 H10A 104.2
C11 C10 H10A 104.2
C19 C10 H10A 104.2
C16 C11 C10 107.5(7)
C16 C11 C27 111.1(7)
C10 C11 C27 115.1(7)
C16 C11 C12 109.5(6)
C10 C11 C12 105.6(6)
C27 C11 C12 107.8(7)
C13 C12 C11 117.2(7)
C13 C12 H12A 108.0
C11 C12 H12A 108.0
C13 C12 H12B 108.0
C11 C12 H12B 108.0
H12A C12 H12B 107.2
C12 C13 C14 117.5(7)
C12 C13 H13A 107.9
C14 C13 H13A 107.9
C12 C13 H13B 107.9
C14 C13 H13B 107.9
H13A C13 H13B 107.2
O4 C14 C15 110.2(7)
O4 C14 C13 109.7(7)
C15 C14 C13 112.6(7)
O4 C14 H14A 108.1
C15 C14 H14A 108.1
C13 C14 H14A 108.1
O2 C15 C29 110.7(6)
O2 C15 C14 113.1(7)
C29 C15 C14 111.9(7)
O2 C15 C28 104.0(7)
C29 C15 C28 109.1(7)
C14 C15 C28 107.6(7)
O2 C16 C17 108.0(6)
O2 C16 C11 110.4(7)
C17 C16 C11 112.6(6)
O2 C16 H16A 108.6
C17 C16 H16A 108.6
C11 C16 H16A 108.6
C16 C17 C18 112.7(6)
C16 C17 H17A 109.1
C18 C17 H17A 109.1
C16 C17 H17B 109.1
C18 C17 H17B 109.1
H17A C17 H17B 107.8
C17 C18 C19 112.6(7)
C17 C18 H18A 109.1
C19 C18 H18A 109.1
C17 C18 H18B 109.1
C19 C18 H18B 109.1
H18A C18 H18B 107.8
C20 C19 C18 110.4(7)
C20 C19 C10 108.4(7)
C18 C19 C10 108.0(6)
C20 C19 C30 107.7(6)
C18 C19 C30 107.7(6)
C10 C19 C30 114.6(7)
C7 C20 C19 123.4(8)
C7 C20 C21 119.5(8)
C19 C20 C21 117.2(7)
C20 C21 C22 113.2(7)
C20 C21 H21A 108.9
C22 C21 H21A 108.9
C20 C21 H21B 108.9
C22 C21 H21B 108.9
H21A C21 H21B 107.8
C23 C22 C21 116.9(7)
C23 C22 H22A 108.1
C21 C22 H22A 108.1
C23 C22 H22B 108.1
C21 C22 H22B 108.1
H22A C22 H22B 107.3
O1 C23 C22 105.0(7)
O1 C23 C5 107.8(7)
C22 C23 C5 117.1(7)
O1 C23 H23A 108.9
C22 C23 H23A 108.9
C5 C23 H23A 108.9
C1 C24 H24A 109.5
C1 C24 H24B 109.5
H24A C24 H24B 109.5
C1 C24 H24C 109.5
H24A C24 H24C 109.5
H24B C24 H24C 109.5
C1 C25 H25A 109.5
C1 C25 H25B 109.5
H25A C25 H25B 109.5
C1 C25 H25C 109.5
H25A C25 H25C 109.5
H25B C25 H25C 109.5
C5 C26 H26A 109.5
C5 C26 H26B 109.5
H26A C26 H26B 109.5
C5 C26 H26C 109.5
H26A C26 H26C 109.5
H26B C26 H26C 109.5
C11 C27 H27A 109.5
C11 C27 H27B 109.5
H27A C27 H27B 109.5
C11 C27 H27C 109.5
H27A C27 H27C 109.5
H27B C27 H27C 109.5
C15 C28 H28A 109.5
C15 C28 H28B 109.5
H28A C28 H28B 109.5
C15 C28 H28C 109.5
H28A C28 H28C 109.5
H28B C28 H28C 109.5
C15 C29 H29A 109.5
C15 C29 H29B 109.5
H29A C29 H29B 109.5
C15 C29 H29C 109.5
H29A C29 H29C 109.5
H29B C29 H29C 109.5
C19 C30 H30A 109.5
C19 C30 H30B 109.5
H30A C30 H30B 109.5
C19 C30 H30C 109.5
H30A C30 H30C 109.5
H30B C30 H30C 109.5
O1B C1B C24B 113.0(8)
O1B C1B C25B 101.8(7)
C24B C1B C25B 110.7(8)
O1B C1B C2B 110.7(8)
C24B C1B C2B 113.5(8)
C25B C1B C2B 106.3(7)
O3B C2B C3B 110.8(7)
O3B C2B C1B 112.1(7)
C3B C2B C1B 112.6(7)
O3B C2B H2BA 107.0
C3B C2B H2BA 107.0
C1B C2B H2BA 107.0
C2B C3B C4B 117.4(7)
C2B C3B H3B1 107.9
C4B C3B H3B1 107.9
C2B C3B H3B2 107.9
C4B C3B H3B2 107.9
H3B1 C3B H3B2 107.2
C3B C4B C5B 118.1(7)
C3B C4B H4B1 107.8
C5B C4B H4B1 107.8
C3B C4B H4B2 107.8
C5B C4B H4B2 107.8
H4B1 C4B H4B2 107.1
C23B C5B C4B 107.5(7)
C23B C5B C6B 114.1(7)
C4B C5B C6B 106.6(6)
C23B C5B C26B 111.1(7)
C4B C5B C26B 109.2(7)
C6B C5B C26B 108.2(7)
C7B C6B C5B 116.9(7)
C7B C6B H6BA 108.1
C5B C6B H6BA 108.1
C7B C6B H6BB 108.1
C5B C6B H6BB 108.1
H6BA C6B H6BB 107.3
C20B C7B C6B 122.0(8)
C20B C7B C8B 123.3(8)
C6B C7B C8B 114.7(6)
C9B C8B C7B 112.7(6)
C9B C8B H8BA 109.0
C7B C8B H8BA 109.0
C9B C8B H8BB 109.0
C7B C8B H8BB 109.0
H8BA C8B H8BB 107.8
C10B C9B C8B 110.3(7)
C10B C9B H9BA 109.6
C8B C9B H9BA 109.6
C10B C9B H9BB 109.6
C8B C9B H9BB 109.6
H9BA C9B H9BB 108.1
C9B C10B C19B 109.7(6)
C9B C10B C11B 116.0(7)
C19B C10B C11B 116.6(6)
C9B C10B H10B 104.3
C19B C10B H10B 104.3
C11B C10B H10B 104.3
C12B C11B C16B 108.7(6)
C12B C11B C27B 107.3(7)
C16B C11B C27B 111.9(7)
C12B C11B C10B 108.0(6)
C16B C11B C10B 107.1(6)
C27B C11B C10B 113.7(6)
C11B C12B C13B 118.3(6)
C11B C12B H12C 107.7
C13B C12B H12C 107.7
C11B C12B H12D 107.7
C13B C12B H12D 107.7
H12C C12B H12D 107.1
C14B C13B C12B 116.2(7)
C14B C13B H13C 108.2
C12B C13B H13C 108.2
C14B C13B H13D 108.2
C12B C13B H13D 108.2
H13C C13B H13D 107.4
O4B C14B C13B 105.7(6)
O4B C14B C15B 112.9(7)
C13B C14B C15B 112.8(7)
O4B C14B H14B 108.4
C13B C14B H14B 108.4
C15B C14B H14B 108.4
O2B C15B C28B 104.1(7)
O2B C15B C29B 110.0(7)
C28B C15B C29B 109.6(7)
O2B C15B C14B 113.0(7)
C28B C15B C14B 107.4(7)
C29B C15B C14B 112.3(7)
O2B C16B C17B 106.0(6)
O2B C16B C11B 111.0(6)
C17B C16B C11B 113.5(6)
O2B C16B H16B 108.7
C17B C16B H16B 108.7
C11B C16B H16B 108.7
C16B C17B C18B 111.0(6)
C16B C17B H17C 109.4
C18B C17B H17C 109.4
C16B C17B H17D 109.4
C18B C17B H17D 109.4
H17C C17B H17D 108.0
C17B C18B C19B 113.0(7)
C17B C18B H18C 109.0
C19B C18B H18C 109.0
C17B C18B H18D 109.0
C19B C18B H18D 109.0
H18C C18B H18D 107.8
C20B C19B C18B 110.6(7)
C20B C19B C10B 108.9(6)
C18B C19B C10B 107.0(6)
C20B C19B C30B 105.9(6)
C18B C19B C30B 109.3(6)
C10B C19B C30B 115.2(6)
C7B C20B C21B 119.6(8)
C7B C20B C19B 124.4(8)
C21B C20B C19B 116.0(7)
C20B C21B C22B 111.0(7)
C20B C21B H21C 109.4
C22B C21B H21C 109.4
C20B C21B H21D 109.4
C22B C21B H21D 109.4
H21C C21B H21D 108.0
C23B C22B C21B 113.4(7)
C23B C22B H22C 108.9
C21B C22B H22C 108.9
C23B C22B H22D 108.9
C21B C22B H22D 108.9
H22C C22B H22D 107.7
O1B C23B C22B 105.7(6)
O1B C23B C5B 108.0(7)
C22B C23B C5B 117.8(7)
O1B C23B H23B 108.3
C22B C23B H23B 108.3
C5B C23B H23B 108.3
C1B C24B H24D 109.5
C1B C24B H24E 109.5
H24D C24B H24E 109.5
C1B C24B H24F 109.5
H24D C24B H24F 109.5
H24E C24B H24F 109.5
C1B C25B H25D 109.5
C1B C25B H25E 109.5
H25D C25B H25E 109.5
C1B C25B H25F 109.5
H25D C25B H25F 109.5
H25E C25B H25F 109.5
C5B C26B H26D 109.5
C5B C26B H26E 109.5
H26D C26B H26E 109.5
C5B C26B H26F 109.5
H26D C26B H26F 109.5
H26E C26B H26F 109.5
C11B C27B H27D 109.5
C11B C27B H27E 109.5
H27D C27B H27E 109.5
C11B C27B H27F 109.5
H27D C27B H27F 109.5
H27E C27B H27F 109.5
C15B C28B H28D 109.5
C15B C28B H28E 109.5
H28D C28B H28E 109.5
C15B C28B H28F 109.5
H28D C28B H28F 109.5
H28E C28B H28F 109.5
C15B C29B H29D 109.5
C15B C29B H29E 109.5
H29D C29B H29E 109.5
C15B C29B H29F 109.5
H29D C29B H29F 109.5
H29E C29B H29F 109.5
C19B C30B H30D 109.5
C19B C30B H30E 109.5
H30D C30B H30E 109.5
C19B C30B H30F 109.5
H30D C30B H30F 109.5
H30E C30B H30F 109.5
C1 O1 C23 114.9(6)
C16 O2 C15 115.0(6)
C2 O3 H3C 109.5
C14 O4 H4E 109.5
C1B O1B C23B 114.1(6)
C15B O2B C16B 116.6(6)
C2B O3B H3BB 109.5
C14B O4B H4BB 109.5

loop_
_geom_bond_atom_site_label_1
_geom_bond_atom_site_label_2
_geom_bond_distance
C1 O1 1.447(9)
C1 C25 1.518(10)
C1 C24 1.549(10)
C1 C2 1.560(10)
C2 O3 1.443(9)
C2 C3 1.513(9)
C2 H2A 1.0000
C3 C4 1.553(10)
C3 H3A 0.9900
C3 H3B 0.9900
C4 C5 1.522(9)
C4 H4A 0.9900
C4 H4B 0.9900
C5 C23 1.530(9)
C5 C26 1.561(9)
C5 C6 1.582(10)
C6 C7 1.533(9)
C6 H6A 0.9900
C6 H6B 0.9900
C7 C20 1.304(10)
C7 C8 1.527(10)
C8 C9 1.549(10)
C8 H8A 0.9900
C8 H8B 0.9900
C9 C10 1.522(9)
C9 H9A 0.9900
C9 H9B 0.9900
C10 C11 1.545(10)
C10 C19 1.554(9)
C10 H10A 1.0000
C11 C16 1.532(10)
C11 C27 1.551(10)
C11 C12 1.555(9)
C12 C13 1.542(9)
C12 H12A 0.9900
C12 H12B 0.9900
C13 C14 1.544(9)
C13 H13A 0.9900
C13 H13B 0.9900
C14 O4 1.441(9)
C14 C15 1.534(10)
C14 H14A 1.0000
C15 O2 1.431(9)
C15 C29 1.532(10)
C15 C28 1.557(9)
C16 O2 1.426(8)
C16 C17 1.523(9)
C16 H16A 1.0000
C17 C18 1.541(9)
C17 H17A 0.9900
C17 H17B 0.9900
C18 C19 1.546(9)
C18 H18A 0.9900
C18 H18B 0.9900
C19 C20 1.522(10)
C19 C30 1.570(10)
C20 C21 1.531(10)
C21 C22 1.537(9)
C21 H21A 0.9900
C21 H21B 0.9900
C22 C23 1.514(9)
C22 H22A 0.9900
C22 H22B 0.9900
C23 O1 1.450(8)
C23 H23A 1.0000
C24 H24A 0.9800
C24 H24B 0.9800
C24 H24C 0.9800
C25 H25A 0.9800
C25 H25B 0.9800
C25 H25C 0.9800
C26 H26A 0.9800
C26 H26B 0.9800
C26 H26C 0.9800
C27 H27A 0.9800
C27 H27B 0.9800
C27 H27C 0.9800
C28 H28A 0.9800
C28 H28B 0.9800
C28 H28C 0.9800
C29 H29A 0.9800
C29 H29B 0.9800
C29 H29C 0.9800
C30 H30A 0.9800
C30 H30B 0.9800
C30 H30C 0.9800
C1B O1B 1.442(9)
C1B C24B 1.492(10)
C1B C25B 1.551(11)
C1B C2B 1.573(10)
C2B O3B 1.425(9)
C2B C3B 1.534(10)
C2B H2BA 1.0000
C3B C4B 1.540(10)
C3B H3B1 0.9900
C3B H3B2 0.9900
C4B C5B 1.551(10)
C4B H4B1 0.9900
C4B H4B2 0.9900
C5B C23B 1.547(10)
C5B C6B 1.568(10)
C5B C26B 1.578(9)
C6B C7B 1.518(10)
C6B H6BA 0.9900
C6B H6BB 0.9900
C7B C20B 1.288(10)
C7B C8B 1.537(9)
C8B C9B 1.534(9)
C8B H8BA 0.9900
C8B H8BB 0.9900
C9B C10B 1.520(8)
C9B H9BA 0.9900
C9B H9BB 0.9900
C10B C19B 1.558(9)
C10B C11B 1.568(9)
C10B H10B 1.0000
C11B C12B 1.526(9)
C11B C16B 1.531(9)
C11B C27B 1.564(10)
C12B C13B 1.536(9)
C12B H12C 0.9900
C12B H12D 0.9900
C13B C14B 1.523(10)
C13B H13C 0.9900
C13B H13D 0.9900
C14B O4B 1.437(8)
C14B C15B 1.555(10)
C14B H14B 1.0000
C15B O2B 1.425(9)
C15B C28B 1.534(9)
C15B C29B 1.538(10)
C16B O2B 1.448(8)
C16B C17B 1.520(9)
C16B H16B 1.0000
C17B C18B 1.529(8)
C17B H17C 0.9900
C17B H17D 0.9900
C18B C19B 1.543(9)
C18B H18C 0.9900
C18B H18D 0.9900
C19B C20B 1.534(10)
C19B C30B 1.561(9)
C20B C21B 1.516(10)
C21B C22B 1.545(10)
C21B H21C 0.9900
C21B H21D 0.9900
C22B C23B 1.529(9)
C22B H22C 0.9900
C22B H22D 0.9900
C23B O1B 1.445(8)
C23B H23B 1.0000
C24B H24D 0.9800
C24B H24E 0.9800
C24B H24F 0.9800
C25B H25D 0.9800
C25B H25E 0.9800
C25B H25F 0.9800
C26B H26D 0.9800
C26B H26E 0.9800
C26B H26F 0.9800
C27B H27D 0.9800
C27B H27E 0.9800
C27B H27F 0.9800
C28B H28D 0.9800
C28B H28E 0.9800
C28B H28F 0.9800
C29B H29D 0.9800
C29B H29E 0.9800
C29B H29F 0.9800
C30B H30D 0.9800
C30B H30E 0.9800
C30B H30F 0.9800
O3 H3C 0.8400
O4 H4E 0.8400
O3B H3BB 0.8400
O4B H4BB 0.8400

loop_
_geom_hbond_atom_site_label_D
_geom_hbond_atom_site_label_H
_geom_hbond_atom_site_label_A
_geom_hbond_distance_DH
_geom_hbond_distance_HA
_geom_hbond_distance_DA
_geom_hbond_angle_DHA
_geom_hbond_site_symmetry_A
O3 H3C O1B 0.84 2.29 3.130(7) 179.6 .
O4 H4E O2B 0.84 2.10 2.936(7) 175.6 4_556
O3B H3BB O1 0.84 2.40 3.237(7) 178.9 1_455
O4B H4BB O3B 0.84 2.19 2.966(8) 153.8 1_655

loop_
_geom_torsion_atom_site_label_1
_geom_torsion_atom_site_label_2
_geom_torsion_atom_site_label_3
_geom_torsion_atom_site_label_4
_geom_torsion
O1 C1 C2 O3 98.2(8)
C25 C1 C2 O3 -148.7(7)
C24 C1 C2 O3 -25.5(10)
O1 C1 C2 C3 -26.3(10)
C25 C1 C2 C3 86.8(9)
C24 C1 C2 C3 -150.0(7)
O3 C2 C3 C4 -44.0(10)
C1 C2 C3 C4 81.3(10)
C2 C3 C4 C5 -70.6(10)
C3 C4 C5 C23 47.8(10)
C3 C4 C5 C26 -76.1(9)
C3 C4 C5 C6 164.9(7)
C4 C5 C6 C7 162.8(6)
C23 C5 C6 C7 -78.9(9)
C26 C5 C6 C7 44.4(9)
C5 C6 C7 C20 63.4(12)
C5 C6 C7 C8 -117.1(8)
C20 C7 C8 C9 5.7(13)
C6 C7 C8 C9 -173.8(7)
C7 C8 C9 C10 -41.5(10)
C8 C9 C10 C11 -157.1(7)
C8 C9 C10 C19 67.2(9)
C9 C10 C11 C16 174.4(7)
C19 C10 C11 C16 -53.8(10)
C9 C10 C11 C27 -61.2(9)
C19 C10 C11 C27 70.6(10)
C9 C10 C11 C12 57.5(9)
C19 C10 C11 C12 -170.6(7)
C16 C11 C12 C13 46.3(10)
C10 C11 C12 C13 161.8(7)
C27 C11 C12 C13 -74.7(9)
C11 C12 C13 C14 -67.2(10)
C12 C13 C14 O4 -42.2(9)
C12 C13 C14 C15 80.9(9)
O4 C14 C15 O2 93.7(8)
C13 C14 C15 O2 -29.1(10)
O4 C14 C15 C29 -32.1(9)
C13 C14 C15 C29 -155.0(7)
O4 C14 C15 C28 -151.9(6)
C13 C14 C15 C28 85.2(8)
C10 C11 C16 O2 174.5(6)
C27 C11 C16 O2 47.7(8)
C12 C11 C16 O2 -71.3(8)
C10 C11 C16 C17 53.7(9)
C27 C11 C16 C17 -73.1(9)
C12 C11 C16 C17 167.9(7)
O2 C16 C17 C18 -179.3(6)
C11 C16 C17 C18 -57.2(10)
C16 C17 C18 C19 55.0(9)
C17 C18 C19 C20 -168.1(6)
C17 C18 C19 C10 -49.7(9)
C17 C18 C19 C30 74.6(8)
C9 C10 C19 C20 -54.1(9)
C11 C10 C19 C20 171.7(7)
C9 C10 C19 C18 -173.7(7)
C11 C10 C19 C18 52.1(10)
C9 C10 C19 C30 66.2(9)
C11 C10 C19 C30 -68.0(9)
C8 C7 C20 C19 6.6(15)
C6 C7 C20 C19 -174.0(8)
C8 C7 C20 C21 -172.7(8)
C6 C7 C20 C21 6.7(14)
C18 C19 C20 C7 135.7(9)
C10 C19 C20 C7 17.6(12)
C30 C19 C20 C7 -107.0(10)
C18 C19 C20 C21 -44.9(10)
C10 C19 C20 C21 -163.1(7)
C30 C19 C20 C21 72.4(9)
C7 C20 C21 C22 -67.6(11)
C19 C20 C21 C22 113.0(8)
C20 C21 C22 C23 78.4(9)
C21 C22 C23 O1 178.5(6)
C21 C22 C23 C5 -61.9(10)
C4 C5 C23 O1 -67.7(8)
C26 C5 C23 O1 55.2(9)
C6 C5 C23 O1 178.0(6)
C4 C5 C23 C22 174.3(7)
C26 C5 C23 C22 -62.8(10)
C6 C5 C23 C22 60.0(9)
O1B C1B C2B O3B 100.5(8)
C24B C1B C2B O3B -27.7(11)
C25B C1B C2B O3B -149.7(7)
O1B C1B C2B C3B -25.1(10)
C24B C1B C2B C3B -153.4(8)
C25B C1B C2B C3B 84.7(9)
O3B C2B C3B C4B -46.7(10)
C1B C2B C3B C4B 79.7(10)
C2B C3B C4B C5B -70.3(10)
C3B C4B C5B C23B 49.3(10)
C3B C4B C5B C6B 171.9(7)
C3B C4B C5B C26B -71.4(9)
C23B C5B C6B C7B -71.8(9)
C4B C5B C6B C7B 169.7(6)
C26B C5B C6B C7B 52.4(9)
C5B C6B C7B C20B 64.9(12)
C5B C6B C7B C8B -113.7(8)
C20B C7B C8B C9B 8.8(13)
C6B C7B C8B C9B -172.6(7)
C7B C8B C9B C10B -40.7(9)
C8B C9B C10B C19B 63.7(8)
C8B C9B C10B C11B -161.7(7)
C9B C10B C11B C12B 57.8(9)
C19B C10B C11B C12B -170.7(7)
C9B C10B C11B C16B 174.7(6)
C19B C10B C11B C16B -53.8(9)
C9B C10B C11B C27B -61.2(9)
C19B C10B C11B C27B 70.3(8)
C16B C11B C12B C13B 50.3(10)
C27B C11B C12B C13B -70.9(9)
C10B C11B C12B C13B 166.2(7)
C11B C12B C13B C14B -71.6(10)
C12B C13B C14B O4B -43.2(9)
C12B C13B C14B C15B 80.7(9)
O4B C14B C15B O2B 91.6(9)
C13B C14B C15B O2B -28.2(11)
O4B C14B C15B C28B -154.2(7)
C13B C14B C15B C28B 86.0(9)
O4B C14B C15B C29B -33.6(10)
C13B C14B C15B C29B -153.4(7)
C12B C11B C16B O2B -70.6(8)
C27B C11B C16B O2B 47.7(8)
C10B C11B C16B O2B 172.9(6)
C12B C11B C16B C17B 170.1(6)
C27B C11B C16B C17B -71.5(9)
C10B C11B C16B C17B 53.7(9)
O2B C16B C17B C18B -179.8(6)
C11B C16B C17B C18B -57.7(9)
C16B C17B C18B C19B 57.6(9)
C17B C18B C19B C20B -172.3(6)
C17B C18B C19B C10B -53.9(8)
C17B C18B C19B C30B 71.5(8)
C9B C10B C19B C20B -52.2(9)
C11B C10B C19B C20B 173.5(7)
C9B C10B C19B C18B -171.7(6)
C11B C10B C19B C18B 53.9(9)
C9B C10B C19B C30B 66.6(8)
C11B C10B C19B C30B -67.8(9)
C6B C7B C20B C21B 3.7(14)
C8B C7B C20B C21B -177.8(7)
C6B C7B C20B C19B -177.5(7)
C8B C7B C20B C19B 1.0(15)
C18B C19B C20B C7B 138.1(9)
C10B C19B C20B C7B 20.8(12)
C30B C19B C20B C7B -103.6(10)
C18B C19B C20B C21B -43.1(10)
C10B C19B C20B C21B -160.3(7)
C30B C19B C20B C21B 75.2(9)
C7B C20B C21B C22B -73.4(10)
C19B C20B C21B C22B 107.7(8)
C20B C21B C22B C23B 84.6(8)
C21B C22B C23B O1B -178.1(6)
C21B C22B C23B C5B -57.3(10)
C4B C5B C23B O1B -72.3(8)
C6B C5B C23B O1B 169.8(6)
C26B C5B C23B O1B 47.2(8)
C4B C5B C23B C22B 168.2(7)
C6B C5B C23B C22B 50.2(10)
C26B C5B C23B C22B -72.4(9)
C25 C1 O1 C23 -177.8(6)
C24 C1 O1 C23 64.0(9)
C2 C1 O1 C23 -61.4(9)
C22 C23 O1 C1 -127.1(7)
C5 C23 O1 C1 107.3(7)
C17 C16 O2 C15 -130.0(7)
C11 C16 O2 C15 106.5(7)
C29 C15 O2 C16 71.8(8)
C14 C15 O2 C16 -54.7(9)
C28 C15 O2 C16 -171.2(6)
C24B C1B O1B C23B 68.3(10)
C25B C1B O1B C23B -172.9(6)
C2B C1B O1B C23B -60.2(9)
C22B C23B O1B C1B -122.0(7)
C5B C23B O1B C1B 111.0(7)
C28B C15B O2B C16B -170.5(6)
C29B C15B O2B C16B 72.1(8)
C14B C15B O2B C16B -54.3(9)
C17B C16B O2B C15B -132.5(7)
C11B C16B O2B C15B 103.8(7)
